data_2009648
loop_
_publ_author_name
'Fujita, T.'
'Ohba, S.'
'Nishida, Y.'
'Goto, A.'
'Tokii, T.'

_publ_section_title
;
 Tetrapotassium \m-carbonato-\m-oxo-bis[nitrilotriacetatoiron(III)]
 dimethanol dihydrate
;
_journal_issue 4
_journal_name_full 'Acta Crystallographica Section C'
_journal_page_first 544
_journal_page_last 546
_journal_paper_doi 10.1107/S0108270193009618
_journal_volume 50
_journal_year 1994
_chemical_formula_moiety
;
C~13~H~12~Fe~2~N~2~O~16~ 4-,4K +,2(C H~4~ O),2(H~2~ O)
;
_chemical_formula_sum 'C15 H24 Fe2 K4 N2 O20'
_chemical_formula_weight 820.45
_space_group_IT_number 15
_space_group_name_Hall '-C 2yc'
_space_group_name_H-M_alt 'C 1 2/c 1'
_symmetry_cell_setting monoclinic
_symmetry_space_group_name_Hall '-C 2yc'
_symmetry_space_group_name_H-M 'C 1 2/c 1'
_atom_type_scat_source IntTabIV
_cell_angle_alpha 90.
_cell_angle_beta 102.900(10)
_cell_angle_gamma 90.
_cell_formula_units_Z 4
_cell_length_a 15.628(2)
_cell_length_b 12.915(2)
_cell_length_c 14.533(2)
_cell_measurement_reflns_used 29
_cell_measurement_temperature 298(2)
_cell_measurement_theta_max 15
_cell_measurement_theta_min 10
_cell_volume 2859.2(7)
_diffrn_measurement_device 'Rigaku AFC-5'
_diffrn_measurement_method \q-2\q
_diffrn_radiation_type MoK\a
_diffrn_radiation_wavelength 0.71073
_diffrn_reflns_av_R_equivalents 0.022
_diffrn_reflns_limit_h_max 20
_diffrn_reflns_limit_h_min -20
_diffrn_reflns_limit_k_max 16
_diffrn_reflns_limit_k_min 0
_diffrn_reflns_limit_l_max 18
_diffrn_reflns_limit_l_min 0
_diffrn_reflns_number 3415
_diffrn_reflns_theta_max 27.5
_diffrn_standards_decay_% 2.0
_diffrn_standards_interval_count 100
_diffrn_standards_number 5
_exptl_absorpt_coefficient_mu 1.68
_exptl_absorpt_correction_T_max 0.755
_exptl_absorpt_correction_T_min 0.469
_exptl_absorpt_correction_type integration
_exptl_crystal_colour 'Dark green'
_exptl_crystal_density_diffrn 1.91
_exptl_crystal_description Prism
_exptl_crystal_size_max 0.80
_exptl_crystal_size_mid 0.40
_exptl_crystal_size_min 0.20
_refine_diff_density_max 0.68
_refine_diff_density_min -0.57
_refine_ls_extinction_method none
_refine_ls_goodness_of_fit_obs 2.32
_refine_ls_hydrogen_treatment noref
_refine_ls_number_parameters 194
_refine_ls_number_reflns 2207
_refine_ls_R_factor_obs 0.045
_refine_ls_shift/esd_max 0.18
_refine_ls_structure_factor_coef F
_refine_ls_weighting_details 'w = 1/[\s^2^(|F~o~|) + (0.015|F~o~|)^2^]'
_refine_ls_weighting_scheme calc
_refine_ls_wR_factor_obs 0.057
_reflns_number_observed 2207
_reflns_number_total 3287
_reflns_observed_criterion '|F~o~| > 3\s(|F~o~|)'
_cod_data_source_file oh1044.cif
_cod_data_source_block oh1044_structure_1_of_1
_cod_depositor_comments
;
 Marking atoms 'O21' and 'O22' as belonging to disorder groups '1' and '2'
 respectively.

 Antanas Vaitkus,
 2017-02-07

 Changing the _atom_site_occupancy data item value from '.' to '1'
 for all fully occupied atom sites.

 Antanas Vaitkus,
 2017-02-07

 Marking attached hydrogen atoms.

 Antanas Vaitkus,
 2017-02-07

 Replacing symmetry operators 'x,y,z', '-x,y,1/2-y' with symmetry operators
 deduced from the space group Hall symbol '-C 2yc'.

 Antanas Vaitkus,
 2017-02-07

The following automatic conversions were performed:

'_refine_ls_weighting_scheme' value ' w = 1/[\s^2^(|F~o~|) +
(0.015|F~o~|)^2^]' was changed to 'calc'. New tag
'_refine_ls_weighting_details' was created. The value of the new tag
was set to 'w = 1/[\s^2^(|F~o~|) + (0.015|F~o~|)^2^]'.

Automatic conversion script
Id: cif_fix_values 3143 2015-03-26 13:38:13Z robertas 
;
_cod_original_cell_volume 2859.4(6)
_cod_original_sg_symbol_H-M 'C 2/c'
_cod_database_code 2009648

loop_
_symmetry_equiv_pos_as_xyz
x,y,z
-x,y,-z+1/2
-x,-y,-z
x,-y,z-1/2
x+1/2,y+1/2,z
-x+1/2,y+1/2,-z+1/2
-x+1/2,-y+1/2,-z
x+1/2,-y+1/2,z-1/2

loop_
_atom_site_label
_atom_site_fract_x
_atom_site_fract_y
_atom_site_fract_z
_atom_site_occupancy
_atom_site_attached_hydrogens
_atom_site_disorder_group
Fe -.09580(4) .32474(5) -.22888(4) 1 0 .
K1 -.10859(7) -.06221(8) .05169(8) 1 0 .
K2 .09596(7) .38284(9) -.00760(9) 1 0 .
O3 .0 .3944(3) -.25 1 0 .
O4 -.0725(2) .1864(2) -.2809(2) 1 0 .
O5 .0 .0399(4) -.25 1 0 .
O6 -.1421(2) .4439(2) -.1636(2) 1 0 .
O7 -.2380(2) .4944(3) -.0808(3) 1 0 .
O8 -.1885(2) .3484(2) -.3482(2) 1 0 .
O9 -.3135(3) .2906(3) -.4381(3) 1 0 .
O10 -.0480(2) .2618(2) -.0954(2) 1 0 .
O11 -.0593(2) .1276(3) -.0039(2) 1 0 .
N -.2142(3) .2491(3) -.1944(2) 1 0 .
C12 .0 .1359(5) -.25 1 0 .
C13 -.2575(3) .3282(4) -.1478(3) 1 0 .
C14 -.2092(3) .4297(4) -.1284(3) 1 0 .
C15 -.2686(3) .2169(4) -.2865(3) 1 0 .
C16 -.2568(3) .2913(4) -.3635(3) 1 0 .
C17 -.1801(3) .1617(4) -.1310(3) 1 0 .
C18 -.0892(3) .1858(4) -.0710(3) 1 0 .
O19 .0178(3) .4393(3) .3928(3) 1 1 .
C20 .0857(4) .3845(6) .3666(5) 1 3 .
O21 .0854(6) .0863(7) .1578(6) 0.7 2 1
O22 -.0320(10) .157(2) .3080(10) 0.3 2 2
H13A -.290 .317 -.103 1 0 .
H13B -.318 .344 -.187 1 0 .
H15A -.246 .143 -.304 1 0 .
H15B -.333 .218 -.283 1 0 .
H17A -.220 .152 -.090 1 0 .
H17B -.173 .101 -.166 1 0 .

loop_
_geom_angle_atom_site_label_1
_geom_angle_atom_site_label_2
_geom_angle_atom_site_label_3
_geom_angle_site_symmetry_3
_geom_angle
_geom_angle_publ_flag
O3 Fe O4 . 98.70(10) yes
O3 Fe O6 . 95.50(10) yes
O3 Fe O8 . 103.80(10) yes
O3 Fe O10 . 102.50(10) yes
O4 Fe O6 . 165.50(10) yes
O4 Fe O8 . 88.10(10) yes
O4 Fe O10 . 86.90(10) yes
O6 Fe O8 . 91.40(10) yes
O6 Fe O10 . 87.20(10) yes
O8 Fe O10 . 154.00(10) yes
N Fe O3 . 175.40(10) yes
N Fe O4 . 85.60(10) yes
N Fe O6 . 80.10(10) yes
N Fe O8 . 77.80(10) yes
N Fe O10 . 76.40(10) yes
Fe O3 Fe 2_554 121.1(2) yes
Fe O4 C12 . 122.4(3) yes
Fe O6 C14 . 119.3(3) no
Fe O8 C16 . 118.3(3) no
Fe O10 C18 . 117.7(2) no
Fe N C13 . 106.7(2) no
Fe N C15 . 104.9(3) no
Fe N C17 . 105.7(2) no
C13 N C15 . 112.4(3) no
C13 N C17 . 112.4(4) no
C15 N C17 . 113.9(3) no
O4 C12 O5 . 120.2(3) yes
O4 C12 O4 2_554 119.7(5) yes
N C13 C14 . 115.3(4) no
O6 C14 O7 . 124.2(4) no
O6 C14 C13 . 118.1(4) no
O7 C14 C13 . 117.7(4) no
N C15 C16 . 110.6(4) no
O8 C16 O9 . 124.3(5) no
O8 C16 C15 . 118.2(4) no
O9 C16 C15 . 117.5(4) no
N C17 C18 . 111.2(4) no
O10 C18 O11 . 124.4(4) no
O10 C18 C17 . 117.7(4) no
O11 C18 C17 . 117.8(4) no

loop_
_geom_bond_atom_site_label_1
_geom_bond_atom_site_label_2
_geom_bond_site_symmetry_2
_geom_bond_distance
_geom_bond_publ_flag
Fe Fe 2_554 3.1880(10) yes
Fe O3 . 1.830(2) yes
Fe O4 . 2.005(3) yes
Fe O6 . 2.025(3) yes
Fe O8 . 2.020(3) yes
Fe O10 . 2.082(3) yes
Fe N . 2.246(4) yes
O4 C12 . 1.298(4) yes
O5 C12 . 1.240(8) yes
O6 C14 . 1.278(6) no
O7 C14 . 1.232(6) no
O8 C16 . 1.276(6) no
O9 C16 . 1.237(5) no
O10 C18 . 1.267(6) no
O11 C18 . 1.238(6) no
N C13 . 1.471(6) no
N C15 . 1.475(5) no
N C17 . 1.479(6) no
C13 C14 . 1.508(6) no
C15 C16 . 1.517(7) no
C17 C18 . 1.524(6) no
O19 C20 . 1.397(9) no
O11 O21 . 2.924(9) yes
